data_7121383
loop_
_publ_author_name
'Yruegas, Sam'
'Martinez, Jesse J.'
'Martin, Caleb Daniel'

_publ_section_title
;
 Intermolecular Insertion Reactions of Azides Into 9-Borafluorenes to
 Generate 9,10-B,N-Phenanthrenes
;
_journal_name_full 'Chemical Communications'
_journal_paper_doi 10.1039/C8CC01529E
_journal_year 2018
_chemical_formula_moiety 'C48 H56 B2 O2 P2'
_chemical_formula_sum 'C48 H56 B2 O2 P2'
_chemical_formula_weight 748.48
_chemical_name_common 3PhEt3PO
_chemical_name_systematic
;
 ?
;
_chemical_properties_physical Air-sensitive,Moisture-sensitive
_space_group_crystal_system monoclinic
_space_group_IT_number 7
_space_group_name_Hall 'P -2yac'
_space_group_name_H-M_alt 'P 1 n 1'
_symmetry_space_group_name_Hall 'P -2yac'
_symmetry_space_group_name_H-M 'P 1 n 1'
_atom_sites_solution_hydrogens geom
_audit_creation_method SHELXL-2013
_audit_update_record
;
2018-01-25 deposited with the CCDC.
2018-03-09 downloaded from the CCDC.
;
_cell_angle_alpha 90
_cell_angle_beta 90.023(3)
_cell_angle_gamma 90
_cell_formula_units_Z 2
_cell_length_a 9.8145(9)
_cell_length_b 15.5763(15)
_cell_length_c 13.7943(13)
_cell_measurement_reflns_used 9834
_cell_measurement_temperature 150(2)
_cell_measurement_theta_max 26.98
_cell_measurement_theta_min 2.45
_cell_volume 2108.8(3)
_computing_cell_refinement 'Bruker SAINT'
_computing_data_collection 'Bruker APEX2'
_computing_data_reduction 'Bruker SAINT'
_computing_molecular_graphics 'Bruker SHELXTL'
_computing_publication_material 'Bruker SHELXTL'
_computing_structure_refinement 'SHELXL-2014 (Sheldrick 2014)'
_computing_structure_solution 'SHELXS-97 (Sheldrick 2008)'
_diffrn_ambient_temperature 150(2)
_diffrn_measured_fraction_theta_full 0.999
_diffrn_measured_fraction_theta_max 1.000
_diffrn_measurement_device_type 'Bruker APEX-II CCD'
_diffrn_measurement_method '\f and \w scans'
_diffrn_radiation_type MoK\a
_diffrn_radiation_wavelength 0.71073
_diffrn_reflns_av_R_equivalents 0.0675
_diffrn_reflns_av_unetI/netI 0.0546
_diffrn_reflns_Laue_measured_fraction_full 0.999
_diffrn_reflns_Laue_measured_fraction_max 1.000
_diffrn_reflns_limit_h_max 12
_diffrn_reflns_limit_h_min -12
_diffrn_reflns_limit_k_max 19
_diffrn_reflns_limit_k_min -19
_diffrn_reflns_limit_l_max 17
_diffrn_reflns_limit_l_min -17
_diffrn_reflns_number 53004
_diffrn_reflns_point_group_measured_fraction_full 0.999
_diffrn_reflns_point_group_measured_fraction_max 0.999
_diffrn_reflns_theta_full 25.242
_diffrn_reflns_theta_max 27.104
_diffrn_reflns_theta_min 2.453
_exptl_absorpt_coefficient_mu 0.141
_exptl_absorpt_correction_T_max 1.000
_exptl_absorpt_correction_T_min 0.908
_exptl_absorpt_correction_type multi-scan
_exptl_absorpt_process_details SABADs
_exptl_crystal_colour colourless
_exptl_crystal_density_diffrn 1.181
_exptl_crystal_description block
_exptl_crystal_F_000 802
_exptl_crystal_size_max 0.262
_exptl_crystal_size_mid 0.242
_exptl_crystal_size_min 0.168
_refine_diff_density_max 0.398
_refine_diff_density_min -0.257
_refine_diff_density_rms 0.054
_refine_ls_abs_structure_details
;
 Flack x determined using 3157 quotients [(I+)-(I-)]/[(I+)+(I-)]
 (Parsons and Flack (2004), Acta Cryst. A60, s61).
;
_refine_ls_abs_structure_Flack -0.01(3)
_refine_ls_extinction_method none
_refine_ls_goodness_of_fit_ref 1.025
_refine_ls_hydrogen_treatment constr
_refine_ls_matrix_type full
_refine_ls_number_parameters 493
_refine_ls_number_reflns 9321
_refine_ls_number_restraints 2
_refine_ls_restrained_S_all 1.025
_refine_ls_R_factor_all 0.0721
_refine_ls_R_factor_gt 0.0492
_refine_ls_shift/su_max 0.000
_refine_ls_shift/su_mean 0.000
_refine_ls_structure_factor_coef Fsqd
_refine_ls_weighting_details 'w=1/[\s^2^(Fo^2^)+(0.0518P)^2^+0.5872P] where P=(Fo^2^+2Fc^2^)/3'
_refine_ls_weighting_scheme calc
_refine_ls_wR_factor_gt 0.1004
_refine_ls_wR_factor_ref 0.1104
_reflns_Friedel_coverage 0.995
_reflns_Friedel_fraction_full 0.999
_reflns_Friedel_fraction_max 0.998
_reflns_number_gt 7424
_reflns_number_total 9321
_reflns_threshold_expression 'I > 2\s(I)'
_cod_data_source_file c8cc01529e2.cif
_cod_data_source_block 3PhEt3PO
_cod_database_code 7121383
_shelx_space_group_comment
;
The symmetry employed for this shelxl refinement is uniquely defined
by the following loop, which should always be used as a source of
symmetry information in preference to the above space-group names.
They are only intended as comments.
;
_shelxl_version_number 2013-4

loop_
_space_group_symop_operation_xyz
'x, y, z'
'x+1/2, -y, z+1/2'

loop_
_atom_site_label
_atom_site_type_symbol
_atom_site_fract_x
_atom_site_fract_y
_atom_site_fract_z
_atom_site_U_iso_or_equiv
_atom_site_adp_type
_atom_site_occupancy
_atom_site_site_symmetry_order
_atom_site_calc_flag
_atom_site_refinement_flags_posn
_atom_site_refinement_flags_adp
P1 P 0.73350(9) 0.54376(6) 0.98401(7) 0.0260(2) Uani 1 1 d . .
O1 O 0.8489(2) 0.49311(15) 0.93733(18) 0.0260(6) Uani 1 1 d . .
C1 C 1.1428(5) 0.2639(3) 0.7786(3) 0.0398(10) Uani 1 1 d . .
H1 H 1.1788 0.2109 0.7560 0.048 Uiso 1 1 calc R U
C2 C 1.2282(4) 0.3274(3) 0.8103(3) 0.0381(10) Uani 1 1 d . .
H11 H 1.3239 0.3181 0.8107 0.046 Uiso 1 1 calc R U
C3 C 1.1760(4) 0.4054(2) 0.8420(3) 0.0323(9) Uani 1 1 d . .
H12 H 1.2373 0.4487 0.8634 0.039 Uiso 1 1 calc R U
C4 C 1.0361(4) 0.4224(2) 0.8434(3) 0.0252(8) Uani 1 1 d . .
B2 B 0.9731(4) 0.5149(3) 0.8708(3) 0.0237(9) Uani 1 1 d . .
C6 C 0.6931(4) 0.4912(3) 1.0952(3) 0.0378(10) Uani 1 1 d . .
H23 H 0.6366 0.5298 1.1355 0.045 Uiso 1 1 calc R U
H24 H 0.6389 0.4390 1.0812 0.045 Uiso 1 1 calc R U
C7 C 0.8203(5) 0.4659(3) 1.1517(3) 0.0485(12) Uani 1 1 d . .
H2 H 0.8761 0.5171 1.1634 0.073 Uiso 1 1 calc R U
H21 H 0.8728 0.4240 1.1142 0.073 Uiso 1 1 calc R U
H22 H 0.7936 0.4405 1.2138 0.073 Uiso 1 1 calc R U
C8 C 0.5558(4) 0.4528(3) 0.8676(3) 0.0438(11) Uani 1 1 d . .
H3 H 0.4767 0.4553 0.8243 0.066 Uiso 1 1 calc R U
H27 H 0.5364 0.4139 0.9216 0.066 Uiso 1 1 calc R U
H28 H 0.6351 0.4318 0.8316 0.066 Uiso 1 1 calc R U
C9 C 0.5854(4) 0.5416(3) 0.9064(3) 0.0380(10) Uani 1 1 d . .
H25 H 0.5054 0.5622 0.9434 0.046 Uiso 1 1 calc R U
H26 H 0.5999 0.5813 0.8514 0.046 Uiso 1 1 calc R U
C10 C 0.7747(4) 0.6536(2) 1.0068(3) 0.0337(9) Uani 1 1 d . .
H4 H 0.8408 0.6564 1.0610 0.040 Uiso 1 1 calc R U
H5 H 0.8197 0.6778 0.9486 0.040 Uiso 1 1 calc R U
C11 C 0.6518(4) 0.7090(3) 1.0319(3) 0.0393(10) Uani 1 1 d . .
H6 H 0.6008 0.6822 1.0849 0.059 Uiso 1 1 calc R U
H7 H 0.5927 0.7143 0.9749 0.059 Uiso 1 1 calc R U
H8 H 0.6826 0.7661 1.0521 0.059 Uiso 1 1 calc R U
C12 C 1.0026(5) 0.2776(2) 0.7797(3) 0.0390(10) Uani 1 1 d . .
H10 H 0.9418 0.2337 0.7594 0.047 Uiso 1 1 calc R U
C13 C 0.9533(4) 0.3556(2) 0.8108(3) 0.0331(9) Uani 1 1 d . .
H9 H 0.8575 0.3645 0.8100 0.040 Uiso 1 1 calc R U
C14 C 1.0766(3) 0.5826(2) 0.9200(3) 0.0263(8) Uani 1 1 d . .
C15 C 1.0991(4) 0.6514(2) 0.8557(3) 0.0288(9) Uani 1 1 d . .
C16 C 1.0152(3) 0.6421(2) 0.7680(3) 0.0251(8) Uani 1 1 d . .
C17 C 0.9323(3) 0.5681(2) 0.7737(3) 0.0224(8) Uani 1 1 d . .
C18 C 0.8472(4) 0.5504(2) 0.6959(3) 0.0281(8) Uani 1 1 d . .
H16 H 0.7898 0.5014 0.6984 0.034 Uiso 1 1 calc R U
C19 C 0.8439(4) 0.6026(2) 0.6146(3) 0.0340(9) Uani 1 1 d . .
H15 H 0.7839 0.5897 0.5626 0.041 Uiso 1 1 calc R U
C20 C 0.9287(4) 0.6741(3) 0.6095(3) 0.0373(10) Uani 1 1 d . .
H14 H 0.9285 0.7090 0.5531 0.045 Uiso 1 1 calc R U
C21 C 1.0134(4) 0.6943(2) 0.6865(3) 0.0332(9) Uani 1 1 d . .
H13 H 1.0699 0.7438 0.6835 0.040 Uiso 1 1 calc R U
C22 C 1.1906(4) 0.7170(3) 0.8783(3) 0.0386(10) Uani 1 1 d . .
H20 H 1.2045 0.7631 0.8342 0.046 Uiso 1 1 calc R U
C23 C 1.2606(4) 0.7147(3) 0.9649(4) 0.0437(12) Uani 1 1 d . .
H19 H 1.3239 0.7588 0.9803 0.052 Uiso 1 1 calc R U
C24 C 1.2386(4) 0.6483(3) 1.0293(3) 0.0413(11) Uani 1 1 d . .
H18 H 1.2860 0.6472 1.0894 0.050 Uiso 1 1 calc R U
C25 C 1.1478(4) 0.5830(3) 1.0068(3) 0.0333(9) Uani 1 1 d . .
H17 H 1.1342 0.5376 1.0518 0.040 Uiso 1 1 calc R U
P2 P 0.76881(9) 0.96868(6) 0.49989(7) 0.0252(2) Uani 1 1 d . .
O2 O 0.8821(2) 1.01459(15) 0.44501(19) 0.0271(6) Uani 1 1 d . .
C26 C 1.2055(4) 1.2281(2) 0.2899(3) 0.0338(9) Uani 1 1 d . .
H29 H 1.2447 1.2785 0.2629 0.041 Uiso 1 1 calc R U
C27 C 1.2867(4) 1.1671(2) 0.3338(3) 0.0357(9) Uani 1 1 d . .
H49 H 1.3822 1.1762 0.3387 0.043 Uiso 1 1 calc R U
C28 C 1.2296(4) 1.0924(2) 0.3710(3) 0.0295(8) Uani 1 1 d . .
H50 H 1.2873 1.0511 0.4009 0.035 Uiso 1 1 calc R U
C29 C 1.0902(4) 1.0762(2) 0.3658(2) 0.0235(8) Uani 1 1 d . .
C30 C 1.0024(3) 0.9197(2) 0.3107(3) 0.0242(8) Uani 1 1 d . .
C31 C 1.0764(4) 0.8446(2) 0.3295(3) 0.0255(8) Uani 1 1 d . .
C32 C 1.0827(4) 0.7783(2) 0.2618(3) 0.0335(9) Uani 1 1 d . .
H42 H 1.1344 0.7281 0.2751 0.040 Uiso 1 1 calc R U
C33 C 1.0128(4) 0.7863(3) 0.1750(3) 0.0377(10) Uani 1 1 d . .
H30 H 1.0159 0.7412 0.1287 0.045 Uiso 1 1 calc R U
C34 C 0.8253(5) 1.0718(3) 0.6585(3) 0.0496(12) Uani 1 1 d . .
H31 H 0.7514 1.1109 0.6402 0.074 Uiso 1 1 calc R U
H32 H 0.9095 1.0893 0.6258 0.074 Uiso 1 1 calc R U
H33 H 0.8387 1.0739 0.7289 0.074 Uiso 1 1 calc R U
C35 C 0.6117(4) 1.0174(3) 0.4617(3) 0.0353(10) Uani 1 1 d . .
H38 H 0.5348 0.9913 0.4977 0.042 Uiso 1 1 calc R U
H39 H 0.6137 1.0795 0.4770 0.042 Uiso 1 1 calc R U
C36 C 0.5896(5) 1.0053(4) 0.3530(3) 0.0521(13) Uani 1 1 d . .
H35 H 0.5110 1.0394 0.3321 0.078 Uiso 1 1 calc R U
H36 H 0.5726 0.9445 0.3393 0.078 Uiso 1 1 calc R U
H37 H 0.6710 1.0241 0.3179 0.078 Uiso 1 1 calc R U
C37 C 0.9386(4) 0.8600(3) 0.1555(3) 0.0356(10) Uani 1 1 d . .
H40 H 0.8907 0.8653 0.0959 0.043 Uiso 1 1 calc R U
C38 C 0.9343(4) 0.9263(2) 0.2233(3) 0.0296(8) Uani 1 1 d . .
H41 H 0.8838 0.9768 0.2092 0.036 Uiso 1 1 calc R U
C39 C 1.1432(4) 0.8486(2) 0.4255(3) 0.0262(8) Uani 1 1 d . .
C40 C 1.2246(4) 0.7872(2) 0.4691(3) 0.0337(10) Uani 1 1 d . .
H46 H 1.2437 0.7348 0.4367 0.040 Uiso 1 1 calc R U
C41 C 1.2776(4) 0.8027(3) 0.5597(3) 0.0370(10) Uani 1 1 d . .
H45 H 1.3333 0.7609 0.5903 0.044 Uiso 1 1 calc R U
C42 C 1.2496(4) 0.8791(3) 0.6061(3) 0.0392(10) Uani 1 1 d . .
H44 H 1.2867 0.8895 0.6686 0.047 Uiso 1 1 calc R U
C43 C 1.1681(4) 0.9408(2) 0.5629(3) 0.0316(9) Uani 1 1 d . .
H43 H 1.1499 0.9929 0.5962 0.038 Uiso 1 1 calc R U
C44 C 1.1128(3) 0.9274(2) 0.4714(3) 0.0257(8) Uani 1 1 d . .
C45 C 1.0657(4) 1.2147(2) 0.2856(3) 0.0332(9) Uani 1 1 d . .
H48 H 1.0081 1.2568 0.2572 0.040 Uiso 1 1 calc R U
C46 C 1.0107(4) 1.1402(2) 0.3227(3) 0.0275(8) Uani 1 1 d . .
H47 H 0.9150 1.1320 0.3188 0.033 Uiso 1 1 calc R U
C47 C 0.7636(4) 0.8564(2) 0.4752(3) 0.0332(9) Uani 1 1 d . .
H54 H 0.7628 0.8480 0.4041 0.040 Uiso 1 1 calc R U
H55 H 0.8478 0.8298 0.5007 0.040 Uiso 1 1 calc R U
C48 C 0.6410(4) 0.8098(3) 0.5186(3) 0.0411(10) Uani 1 1 d . .
H51 H 0.5570 0.8323 0.4898 0.062 Uiso 1 1 calc R U
H52 H 0.6391 0.8189 0.5889 0.062 Uiso 1 1 calc R U
H53 H 0.6482 0.7482 0.5049 0.062 Uiso 1 1 calc R U
B1 B 1.0222(4) 0.9869(3) 0.4004(3) 0.0257(9) Uani 1 1 d . .
C101 C 0.7890(4) 0.9819(3) 0.6287(3) 0.0406(10) Uani 1 1 d . .
H10A H 0.7030 0.9652 0.6611 0.049 Uiso 1 1 calc R U
H10B H 0.8612 0.9424 0.6516 0.049 Uiso 1 1 calc R U

loop_
_atom_site_aniso_label
_atom_site_aniso_U_11
_atom_site_aniso_U_22
_atom_site_aniso_U_33
_atom_site_aniso_U_23
_atom_site_aniso_U_13
_atom_site_aniso_U_12
P1 0.0196(5) 0.0330(5) 0.0254(5) -0.0013(4) 0.0067(4) -0.0030(4)
O1 0.0189(13) 0.0314(14) 0.0278(14) 0.0025(11) 0.0069(11) -0.0020(10)
C1 0.054(3) 0.030(2) 0.035(2) 0.0009(18) 0.007(2) 0.018(2)
C2 0.031(2) 0.043(2) 0.039(2) 0.000(2) 0.0081(19) 0.0129(19)
C3 0.026(2) 0.038(2) 0.033(2) 0.0020(18) 0.0038(17) 0.0036(17)
C4 0.0251(18) 0.0252(18) 0.025(2) 0.0041(15) 0.0037(16) -0.0001(15)
B2 0.0156(19) 0.030(2) 0.026(2) 0.0013(17) 0.0059(17) -0.0005(16)
C6 0.032(2) 0.052(3) 0.029(2) 0.0012(19) 0.0085(18) -0.0070(19)
C7 0.047(3) 0.066(3) 0.032(2) 0.011(2) 0.004(2) -0.004(2)
C8 0.028(2) 0.057(3) 0.046(3) -0.005(2) -0.006(2) -0.007(2)
C9 0.028(2) 0.050(2) 0.036(2) -0.0055(19) 0.0023(18) 0.0060(19)
C10 0.0255(19) 0.0346(19) 0.041(2) -0.0029(19) 0.0060(17) 0.0013(17)
C11 0.040(2) 0.041(2) 0.037(2) -0.0092(19) 0.0081(19) 0.0036(19)
C12 0.052(3) 0.027(2) 0.039(2) 0.0000(18) 0.001(2) -0.0023(19)
C13 0.029(2) 0.027(2) 0.043(2) 0.0007(17) 0.0053(18) 0.0014(16)
C14 0.0150(16) 0.0299(19) 0.034(2) -0.0042(16) 0.0080(16) 0.0024(14)
C15 0.0179(17) 0.0266(18) 0.042(2) -0.0036(17) 0.0122(17) 0.0009(15)
C16 0.0220(18) 0.0251(18) 0.028(2) -0.0015(16) 0.0111(16) 0.0026(14)
C17 0.0178(17) 0.0246(17) 0.0248(19) -0.0021(14) 0.0086(15) 0.0022(14)
C18 0.0251(19) 0.0316(19) 0.028(2) 0.0017(16) 0.0053(16) 0.0022(16)
C19 0.035(2) 0.039(2) 0.027(2) 0.0012(18) 0.0021(18) 0.0113(18)
C20 0.043(2) 0.036(2) 0.033(2) 0.0099(18) 0.017(2) 0.0153(19)
C21 0.032(2) 0.026(2) 0.041(2) 0.0034(18) 0.0137(19) 0.0014(17)
C22 0.027(2) 0.030(2) 0.058(3) -0.0059(19) 0.013(2) -0.0055(16)
C23 0.024(2) 0.041(2) 0.066(3) -0.020(2) 0.003(2) -0.0074(18)
C24 0.026(2) 0.053(3) 0.044(3) -0.018(2) -0.0007(19) 0.002(2)
C25 0.026(2) 0.040(2) 0.034(2) -0.0056(18) 0.0049(17) 0.0023(17)
P2 0.0199(5) 0.0315(5) 0.0243(5) 0.0013(4) 0.0060(4) 0.0010(4)
O2 0.0231(14) 0.0279(13) 0.0303(14) 0.0015(11) 0.0096(11) 0.0036(10)
C26 0.039(2) 0.027(2) 0.035(2) -0.0007(17) 0.0141(18) -0.0085(18)
C27 0.0252(19) 0.036(2) 0.045(2) -0.0061(19) 0.0128(18) -0.0066(17)
C28 0.0239(19) 0.0299(19) 0.035(2) -0.0022(17) 0.0064(17) 0.0003(16)
C29 0.0254(18) 0.0258(18) 0.0194(19) -0.0036(15) 0.0053(15) -0.0001(15)
C30 0.0167(17) 0.0306(19) 0.025(2) -0.0001(16) 0.0098(15) -0.0046(15)
C31 0.0202(18) 0.0260(18) 0.030(2) 0.0008(15) 0.0117(16) -0.0051(14)
C32 0.030(2) 0.0268(19) 0.044(3) -0.0044(17) 0.0157(19) -0.0034(16)
C33 0.036(2) 0.039(2) 0.038(3) -0.016(2) 0.014(2) -0.0120(19)
C34 0.048(3) 0.063(3) 0.038(3) -0.017(2) 0.001(2) 0.008(2)
C35 0.0212(19) 0.044(2) 0.040(2) 0.0004(19) 0.0090(18) 0.0090(17)
C36 0.035(2) 0.083(3) 0.039(3) 0.005(2) -0.001(2) 0.019(2)
C37 0.029(2) 0.050(3) 0.027(2) -0.0052(19) 0.0047(17) -0.0171(19)
C38 0.0261(19) 0.033(2) 0.030(2) -0.0007(17) 0.0060(17) -0.0042(16)
C39 0.0195(18) 0.0254(18) 0.034(2) 0.0041(16) 0.0092(16) -0.0027(15)
C40 0.0230(19) 0.0286(19) 0.050(3) 0.0070(18) 0.0107(19) 0.0022(16)
C41 0.0198(19) 0.040(2) 0.051(3) 0.020(2) 0.0023(19) 0.0016(17)
C42 0.029(2) 0.049(3) 0.039(2) 0.011(2) -0.0058(19) -0.0081(19)
C43 0.029(2) 0.035(2) 0.031(2) 0.0021(17) 0.0002(17) -0.0041(16)
C44 0.0182(17) 0.0282(18) 0.031(2) 0.0030(16) 0.0045(15) -0.0050(15)
C45 0.039(2) 0.0271(19) 0.033(2) 0.0018(17) 0.0017(19) -0.0006(17)
C46 0.028(2) 0.0293(19) 0.025(2) 0.0000(16) 0.0007(16) -0.0031(16)
C47 0.025(2) 0.036(2) 0.039(2) 0.0078(18) 0.0068(18) -0.0030(17)
C48 0.037(2) 0.045(2) 0.041(2) 0.004(2) 0.010(2) -0.0141(19)
B1 0.021(2) 0.028(2) 0.028(2) -0.0003(17) 0.0064(18) -0.0008(16)
C101 0.037(2) 0.054(3) 0.031(2) -0.001(2) 0.0074(19) 0.000(2)

loop_
_atom_type_symbol
_atom_type_description
_atom_type_scat_dispersion_real
_atom_type_scat_dispersion_imag
_atom_type_scat_source
C C 0.0033 0.0016 'International Tables Vol C Tables 4.2.6.8 and 6.1.1.4'
H H 0.0000 0.0000 'International Tables Vol C Tables 4.2.6.8 and 6.1.1.4'
B B 0.0013 0.0007 'International Tables Vol C Tables 4.2.6.8 and 6.1.1.4'
O O 0.0106 0.0060 'International Tables Vol C Tables 4.2.6.8 and 6.1.1.4'
P P 0.1023 0.0942 'International Tables Vol C Tables 4.2.6.8 and 6.1.1.4'

loop_
_geom_angle_atom_site_label_1
_geom_angle_atom_site_label_2
_geom_angle_atom_site_label_3
_geom_angle
O1 P1 C6 106.93(18)
O1 P1 C10 113.71(16)
C6 P1 C10 109.8(2)
O1 P1 C9 109.77(17)
C6 P1 C9 108.8(2)
C10 P1 C9 107.7(2)
P1 O1 B2 135.7(2)
C2 C1 C12 119.4(4)
C2 C1 H1 120.3
C12 C1 H1 120.3
C1 C2 C3 120.4(4)
C1 C2 H11 119.8
C3 C2 H11 119.8
C2 C3 C4 122.2(4)
C2 C3 H12 118.9
C4 C3 H12 118.9
C13 C4 C3 115.3(3)
C13 C4 B2 121.2(3)
C3 C4 B2 123.3(3)
O1 B2 C4 104.1(3)
O1 B2 C14 112.7(3)
C4 B2 C14 116.2(3)
O1 B2 C17 113.7(3)
C4 B2 C17 110.9(3)
C14 B2 C17 99.7(3)
C7 C6 P1 112.1(3)
C7 C6 H23 109.2
P1 C6 H23 109.2
C7 C6 H24 109.2
P1 C6 H24 109.2
H23 C6 H24 107.9
C6 C7 H2 109.5
C6 C7 H21 109.5
H2 C7 H21 109.5
C6 C7 H22 109.5
H2 C7 H22 109.5
H21 C7 H22 109.5
C9 C8 H3 109.5
C9 C8 H27 109.5
H3 C8 H27 109.5
C9 C8 H28 109.5
H3 C8 H28 109.5
H27 C8 H28 109.5
C8 C9 P1 112.5(3)
C8 C9 H25 109.1
P1 C9 H25 109.1
C8 C9 H26 109.1
P1 C9 H26 109.1
H25 C9 H26 107.8
C11 C10 P1 113.8(3)
C11 C10 H4 108.8
P1 C10 H4 108.8
C11 C10 H5 108.8
P1 C10 H5 108.8
H4 C10 H5 107.7
C10 C11 H6 109.5
C10 C11 H7 109.5
H6 C11 H7 109.5
C10 C11 H8 109.5
H6 C11 H8 109.5
H7 C11 H8 109.5
C13 C12 C1 119.1(4)
C13 C12 H10 120.4
C1 C12 H10 120.4
C12 C13 C4 123.6(4)
C12 C13 H9 118.2
C4 C13 H9 118.2
C25 C14 C15 117.5(3)
C25 C14 B2 133.1(3)
C15 C14 B2 109.3(3)
C22 C15 C14 121.2(4)
C22 C15 C16 128.0(4)
C14 C15 C16 110.8(3)
C21 C16 C17 121.1(4)
C21 C16 C15 128.0(3)
C17 C16 C15 110.9(3)
C18 C17 C16 117.7(3)
C18 C17 B2 133.2(3)
C16 C17 B2 108.7(3)
C19 C18 C17 121.6(4)
C19 C18 H16 119.2
C17 C18 H16 119.2
C18 C19 C20 119.8(4)
C18 C19 H15 120.1
C20 C19 H15 120.1
C21 C20 C19 120.2(4)
C21 C20 H14 119.9
C19 C20 H14 119.9
C20 C21 C16 119.7(4)
C20 C21 H13 120.2
C16 C21 H13 120.2
C23 C22 C15 119.6(4)
C23 C22 H20 120.2
C15 C22 H20 120.2
C22 C23 C24 119.9(4)
C22 C23 H19 120.0
C24 C23 H19 120.0
C23 C24 C25 120.4(4)
C23 C24 H18 119.8
C25 C24 H18 119.8
C14 C25 C24 121.3(4)
C14 C25 H17 119.3
C24 C25 H17 119.3
O2 P2 C47 112.75(16)
O2 P2 C35 106.41(16)
C47 P2 C35 109.5(2)
O2 P2 C101 110.91(18)
C47 P2 C101 107.7(2)
C35 P2 C101 109.6(2)
P2 O2 B1 134.9(2)
C27 C26 C45 119.0(3)
C27 C26 H29 120.5
C45 C26 H29 120.5
C26 C27 C28 120.4(4)
C26 C27 H49 119.8
C28 C27 H49 119.8
C27 C28 C29 121.9(4)
C27 C28 H50 119.1
C29 C28 H50 119.1
C28 C29 C46 116.1(3)
C28 C29 B1 123.1(3)
C46 C29 B1 120.6(3)
C38 C30 C31 118.3(3)
C38 C30 B1 132.1(3)
C31 C30 B1 109.5(3)
C32 C31 C30 121.2(4)
C32 C31 C39 127.7(4)
C30 C31 C39 111.1(3)
C33 C32 C31 119.3(4)
C33 C32 H42 120.3
C31 C32 H42 120.3
C37 C33 C32 120.2(4)
C37 C33 H30 119.9
C32 C33 H30 119.9
C101 C34 H31 109.5
C101 C34 H32 109.5
H31 C34 H32 109.5
C101 C34 H33 109.5
H31 C34 H33 109.5
H32 C34 H33 109.5
C36 C35 P2 110.9(3)
C36 C35 H38 109.5
P2 C35 H38 109.5
C36 C35 H39 109.5
P2 C35 H39 109.5
H38 C35 H39 108.1
C35 C36 H35 109.5
C35 C36 H36 109.5
H35 C36 H36 109.5
C35 C36 H37 109.5
H35 C36 H37 109.5
H36 C36 H37 109.5
C33 C37 C38 120.0(4)
C33 C37 H40 120.0
C38 C37 H40 120.0
C30 C38 C37 121.0(4)
C30 C38 H41 119.5
C37 C38 H41 119.5
C40 C39 C44 121.8(4)
C40 C39 C31 128.0(4)
C44 C39 C31 110.2(3)
C41 C40 C39 119.4(4)
C41 C40 H46 120.3
C39 C40 H46 120.3
C40 C41 C42 119.9(4)
C40 C41 H45 120.1
C42 C41 H45 120.1
C41 C42 C43 121.0(4)
C41 C42 H44 119.5
C43 C42 H44 119.5
C42 C43 C44 120.8(4)
C42 C43 H43 119.6
C44 C43 H43 119.6
C43 C44 C39 117.1(3)
C43 C44 B1 132.8(3)
C39 C44 B1 110.0(3)
C46 C45 C26 119.8(4)
C46 C45 H48 120.1
C26 C45 H48 120.1
C45 C46 C29 122.7(3)
C45 C46 H47 118.7
C29 C46 H47 118.7
C48 C47 P2 114.5(3)
C48 C47 H54 108.6
P2 C47 H54 108.6
C48 C47 H55 108.6
P2 C47 H55 108.6
H54 C47 H55 107.6
C47 C48 H51 109.5
C47 C48 H52 109.5
H51 C48 H52 109.5
C47 C48 H53 109.5
H51 C48 H53 109.5
H52 C48 H53 109.5
O2 B1 C44 113.8(3)
O2 B1 C29 104.0(3)
C44 B1 C29 116.5(3)
O2 B1 C30 111.7(3)
C44 B1 C30 99.0(3)
C29 B1 C30 112.2(3)
C34 C101 P2 113.7(3)
C34 C101 H10A 108.8
P2 C101 H10A 108.8
C34 C101 H10B 108.8
P2 C101 H10B 108.8
H10A C101 H10B 107.7

loop_
_geom_bond_atom_site_label_1
_geom_bond_atom_site_label_2
_geom_bond_distance
P1 O1 1.523(2)
P1 C6 1.783(4)
P1 C10 1.787(4)
P1 C9 1.805(4)
O1 B2 1.563(4)
C1 C2 1.369(6)
C1 C12 1.392(6)
C1 H1 0.9500
C2 C3 1.390(5)
C2 H11 0.9500
C3 C4 1.398(5)
C3 H12 0.9500
C4 C13 1.395(5)
C4 B2 1.613(5)
B2 C14 1.614(5)
B2 C17 1.625(5)
C6 C7 1.523(6)
C6 H23 0.9900
C6 H24 0.9900
C7 H2 0.9800
C7 H21 0.9800
C7 H22 0.9800
C8 C9 1.511(6)
C8 H3 0.9800
C8 H27 0.9800
C8 H28 0.9800
C9 H25 0.9900
C9 H26 0.9900
C10 C11 1.523(5)
C10 H4 0.9900
C10 H5 0.9900
C11 H6 0.9800
C11 H7 0.9800
C11 H8 0.9800
C12 C13 1.377(5)
C12 H10 0.9500
C13 H9 0.9500
C14 C25 1.386(6)
C14 C15 1.408(5)
C15 C22 1.396(5)
C15 C16 1.470(6)
C16 C21 1.388(5)
C16 C17 1.413(5)
C17 C18 1.388(5)
C18 C19 1.385(5)
C18 H16 0.9500
C19 C20 1.391(6)
C19 H15 0.9500
C20 C21 1.384(6)
C20 H14 0.9500
C21 H13 0.9500
C22 C23 1.379(6)
C22 H20 0.9500
C23 C24 1.381(6)
C23 H19 0.9500
C24 C25 1.387(6)
C24 H18 0.9500
C25 H17 0.9500
P2 O2 1.524(2)
P2 C47 1.782(4)
P2 C35 1.798(4)
P2 C101 1.800(4)
O2 B1 1.567(4)
C26 C27 1.380(6)
C26 C45 1.389(6)
C26 H29 0.9500
C27 C28 1.390(5)
C27 H49 0.9500
C28 C29 1.393(5)
C28 H50 0.9500
C29 C46 1.399(5)
C29 B1 1.615(5)
C30 C38 1.382(5)
C30 C31 1.401(5)
C30 B1 1.633(5)
C31 C32 1.393(5)
C31 C39 1.479(5)
C32 C33 1.386(6)
C32 H42 0.9500
C33 C37 1.385(6)
C33 H30 0.9500
C34 C101 1.503(6)
C34 H31 0.9800
C34 H32 0.9800
C34 H33 0.9800
C35 C36 1.527(6)
C35 H38 0.9900
C35 H39 0.9900
C36 H35 0.9800
C36 H36 0.9800
C36 H37 0.9800
C37 C38 1.395(5)
C37 H40 0.9500
C38 H41 0.9500
C39 C40 1.384(5)
C39 C44 1.413(5)
C40 C41 1.376(6)
C40 H46 0.9500
C41 C42 1.378(6)
C41 H45 0.9500
C42 C43 1.385(6)
C42 H44 0.9500
C43 C44 1.389(5)
C43 H43 0.9500
C44 B1 1.614(6)
C45 C46 1.377(5)
C45 H48 0.9500
C46 H47 0.9500
C47 C48 1.527(5)
C47 H54 0.9900
C47 H55 0.9900
C48 H51 0.9800
C48 H52 0.9800
C48 H53 0.9800
C101 H10A 0.9900
C101 H10B 0.9900

loop_
_geom_torsion_atom_site_label_1
_geom_torsion_atom_site_label_2
_geom_torsion_atom_site_label_3
_geom_torsion_atom_site_label_4
_geom_torsion
C6 P1 O1 B2 -148.5(3)
C10 P1 O1 B2 -27.1(4)
C9 P1 O1 B2 93.7(3)
C12 C1 C2 C3 -1.0(6)
C1 C2 C3 C4 0.3(6)
C2 C3 C4 C13 0.0(6)
C2 C3 C4 B2 -174.5(4)
P1 O1 B2 C4 -173.5(3)
P1 O1 B2 C14 59.7(4)
P1 O1 B2 C17 -52.8(5)
C13 C4 B2 O1 48.1(4)
C3 C4 B2 O1 -137.7(3)
C13 C4 B2 C14 172.6(3)
C3 C4 B2 C14 -13.1(5)
C13 C4 B2 C17 -74.5(4)
C3 C4 B2 C17 99.7(4)
O1 P1 C6 C7 44.1(4)
C10 P1 C6 C7 -79.7(4)
C9 P1 C6 C7 162.6(3)
O1 P1 C9 C8 45.4(3)
C6 P1 C9 C8 -71.3(3)
C10 P1 C9 C8 169.7(3)
O1 P1 C10 C11 167.0(3)
C6 P1 C10 C11 -73.2(4)
C9 P1 C10 C11 45.1(4)
C2 C1 C12 C13 1.4(6)
C1 C12 C13 C4 -1.2(6)
C3 C4 C13 C12 0.5(6)
B2 C4 C13 C12 175.1(4)
O1 B2 C14 C25 56.1(5)
C4 B2 C14 C25 -63.9(5)
C17 B2 C14 C25 177.0(4)
O1 B2 C14 C15 -127.5(3)
C4 B2 C14 C15 112.5(3)
C17 B2 C14 C15 -6.6(3)
C25 C14 C15 C22 0.5(5)
B2 C14 C15 C22 -176.6(3)
C25 C14 C15 C16 -179.4(3)
B2 C14 C15 C16 3.6(4)
C22 C15 C16 C21 3.4(6)
C14 C15 C16 C21 -176.8(3)
C22 C15 C16 C17 -178.1(3)
C14 C15 C16 C17 1.7(4)
C21 C16 C17 C18 -1.2(5)
C15 C16 C17 C18 -179.9(3)
C21 C16 C17 B2 172.5(3)
C15 C16 C17 B2 -6.1(4)
O1 B2 C17 C18 -59.9(5)
C4 B2 C17 C18 56.9(5)
C14 B2 C17 C18 179.9(3)
O1 B2 C17 C16 127.7(3)
C4 B2 C17 C16 -115.4(3)
C14 B2 C17 C16 7.5(3)
C16 C17 C18 C19 0.7(5)
B2 C17 C18 C19 -171.2(3)
C17 C18 C19 C20 0.8(5)
C18 C19 C20 C21 -1.8(5)
C19 C20 C21 C16 1.3(5)
C17 C16 C21 C20 0.2(5)
C15 C16 C21 C20 178.6(3)
C14 C15 C22 C23 0.2(5)
C16 C15 C22 C23 179.9(4)
C15 C22 C23 C24 -0.9(6)
C22 C23 C24 C25 0.9(6)
C15 C14 C25 C24 -0.4(5)
B2 C14 C25 C24 175.8(4)
C23 C24 C25 C14 -0.3(6)
C47 P2 O2 B1 -24.7(4)
C35 P2 O2 B1 -144.8(3)
C101 P2 O2 B1 96.1(4)
C45 C26 C27 C28 1.6(6)
C26 C27 C28 C29 -0.1(6)
C27 C28 C29 C46 -1.2(5)
C27 C28 C29 B1 174.9(3)
C38 C30 C31 C32 0.5(5)
B1 C30 C31 C32 -176.6(3)
C38 C30 C31 C39 179.6(3)
B1 C30 C31 C39 2.5(4)
C30 C31 C32 C33 -0.9(5)
C39 C31 C32 C33 -179.9(3)
C31 C32 C33 C37 0.6(5)
O2 P2 C35 C36 61.5(4)
C47 P2 C35 C36 -60.6(4)
C101 P2 C35 C36 -178.5(3)
C32 C33 C37 C38 0.1(6)
C31 C30 C38 C37 0.2(5)
B1 C30 C38 C37 176.5(3)
C33 C37 C38 C30 -0.5(5)
C32 C31 C39 C40 -0.9(6)
C30 C31 C39 C40 -179.9(3)
C32 C31 C39 C44 179.2(3)
C30 C31 C39 C44 0.2(4)
C44 C39 C40 C41 0.1(5)
C31 C39 C40 C41 -179.8(3)
C39 C40 C41 C42 -0.2(6)
C40 C41 C42 C43 0.2(6)
C41 C42 C43 C44 -0.2(6)
C42 C43 C44 C39 0.1(5)
C42 C43 C44 B1 -176.4(4)
C40 C39 C44 C43 -0.1(5)
C31 C39 C44 C43 179.8(3)
C40 C39 C44 B1 177.2(3)
C31 C39 C44 B1 -2.9(4)
C27 C26 C45 C46 -1.7(6)
C26 C45 C46 C29 0.4(6)
C28 C29 C46 C45 1.1(5)
B1 C29 C46 C45 -175.1(3)
O2 P2 C47 C48 -172.7(3)
C35 P2 C47 C48 -54.5(4)
C101 P2 C47 C48 64.6(4)
P2 O2 B1 C44 -45.5(5)
P2 O2 B1 C29 -173.3(3)
P2 O2 B1 C30 65.5(4)
C43 C44 B1 O2 -60.7(5)
C39 C44 B1 O2 122.6(3)
C43 C44 B1 C29 60.2(5)
C39 C44 B1 C29 -116.5(3)
C43 C44 B1 C30 -179.3(4)
C39 C44 B1 C30 4.0(3)
C28 C29 B1 O2 144.3(3)
C46 C29 B1 O2 -39.8(4)
C28 C29 B1 C44 18.3(5)
C46 C29 B1 C44 -165.8(3)
C28 C29 B1 C30 -94.8(4)
C46 C29 B1 C30 81.0(4)
C38 C30 B1 O2 59.5(5)
C31 C30 B1 O2 -124.0(3)
C38 C30 B1 C44 179.6(3)
C31 C30 B1 C44 -3.8(3)
C38 C30 B1 C29 -56.8(5)
C31 C30 B1 C29 119.7(3)
O2 P2 C101 C34 43.7(4)
C47 P2 C101 C34 167.5(3)
C35 P2 C101 C34 -73.5(4)
